data_4311943
loop_
_publ_author_name
'M. Salah El Fallah'
'Albert Escuer'
'Ramon Vicente'
'Fatima Badyine'
'Xavier Solans'
'Merce Font-Bardia'

_publ_contact_author_address
;
Departament de Qu\'imica Inorg\`anica, Universitat de Barcelona,
Mart\'i i Franqu\`es, 1-11, 08028-Barcelona, Spain.
Fax: +34 93 4907725; Tel: +34 93 4021270;
E-mail: salah.elfallah@qi.ub.es
;
_publ_contact_author_name 'M. Salah El Fallah'
_publ_section_title
;
 Syntheses and Magneto-Structural Study of Several Polynuclear Copper(II)
 Complexes Derived from 1,3-Bis(dimethylamino)-2-propanolato
;
_journal_name_full 'Inorganic Chemistry'
_journal_page_first 7218
_journal_page_last 7226
_journal_paper_doi 10.1021/ic049408d
_journal_volume 43
_journal_year 2004
_chemical_formula_sum 'C18 H46 Cl2 Cu4 N4 O18'
_chemical_formula_weight 931.65
_chemical_name_systematic
;
 ?
;
_space_group_IT_number 2
_symmetry_cell_setting triclinic
_symmetry_space_group_name_Hall '-P 1'
_symmetry_space_group_name_H-M 'P -1'
_atom_sites_solution_hydrogens geom
_atom_sites_solution_primary direct
_atom_sites_solution_secondary difmap
_audit_creation_method SHELXL-97
_cell_angle_alpha 110.7450(10)
_cell_angle_beta 109.6830(10)
_cell_angle_gamma 97.0140(10)
_cell_formula_units_Z 2
_cell_length_a 12.1600(10)
_cell_length_b 13.0510(10)
_cell_length_c 13.2350(10)
_cell_measurement_temperature 293(2)
_cell_volume 1778.6(2)
_computing_structure_refinement 'SHELXL-97 (Sheldrick, 1997)'
_computing_structure_solution 'SHELXS-97 (Sheldrick, 1990)'
_diffrn_ambient_temperature 293(2)
_diffrn_measured_fraction_theta_full 0.739
_diffrn_measured_fraction_theta_max 0.739
_diffrn_radiation_monochromator graphite
_diffrn_radiation_source 'fine-focus sealed tube'
_diffrn_radiation_type MoK\a
_diffrn_radiation_wavelength 0.71069
_diffrn_reflns_av_R_equivalents 0.0241
_diffrn_reflns_av_sigmaI/netI 0.0277
_diffrn_reflns_limit_h_max 16
_diffrn_reflns_limit_h_min -17
_diffrn_reflns_limit_k_max 17
_diffrn_reflns_limit_k_min -18
_diffrn_reflns_limit_l_max 19
_diffrn_reflns_limit_l_min 0
_diffrn_reflns_number 14363
_diffrn_reflns_theta_full 31.14
_diffrn_reflns_theta_max 31.14
_diffrn_reflns_theta_min 2.86
_exptl_absorpt_coefficient_mu 2.584
_exptl_crystal_density_diffrn 1.740
_exptl_crystal_density_method 'not measured'
_exptl_crystal_F_000 952
_refine_diff_density_max 0.692
_refine_diff_density_min -0.689
_refine_diff_density_rms 0.124
_refine_ls_extinction_expression Fc
_refine_ls_extinction_method none
_refine_ls_goodness_of_fit_ref 1.141
_refine_ls_hydrogen_treatment mixed
_refine_ls_matrix_type full
_refine_ls_number_parameters 375
_refine_ls_number_reflns 8484
_refine_ls_number_restraints 149
_refine_ls_restrained_S_all 1.193
_refine_ls_R_factor_all 0.0839
_refine_ls_R_factor_gt 0.0617
_refine_ls_shift/su_max 0.001
_refine_ls_shift/su_mean 0.000
_refine_ls_structure_factor_coef Fsqd
_refine_ls_weighting_details 'w=1/[\s^2^(Fo^2^)+(0.1480P)^2^+0.0000P] where P=(Fo^2^+2Fc^2^)/3'
_refine_ls_weighting_scheme calc
_refine_ls_wR_factor_gt 0.1969
_refine_ls_wR_factor_ref 0.2164
_reflns_number_gt 6190
_reflns_number_total 8484
_reflns_threshold_expression >2sigma(I)
_cod_data_source_file ic049408dsi20040506_124455_1.cif
_cod_data_source_block complex1
_cod_depositor_comments
;
The following automatic conversions were performed:
'_symmetry_cell_setting' value 'Triclinic' changed to 'triclinic'
according to '/home/saulius/struct/CIF-dictionaries/cif_core.dic'
dictionary named 'cif_core.dic' version 2.4.1 from 2010-06-29.

Automatic conversion script
Id: cif_fix_enum 1527 2010-12-29 10:47:43Z saulius 

The following automatic conversions were performed:

'_refine_ls_weighting_scheme' value 'calc
w=1/[\s^2^(Fo^2^)+(0.1480P)^2^+0.0000P] where P=(Fo^2^+2Fc^2^)/3' was
changed to 'calc'. New tag '_refine_ls_weighting_details' was
created. The value of the new tag was set to
'w=1/[\s^2^(Fo^2^)+(0.1480P)^2^+0.0000P] where P=(Fo^2^+2Fc^2^)/3'.

Automatic conversion script
Id: cif_fix_values 3143 2015-03-26 13:38:13Z robertas 
;
_cod_database_code 4311943

loop_
_symmetry_equiv_pos_as_xyz
'x, y, z'
'-x, -y, -z'

loop_
_atom_site_label
_atom_site_type_symbol
_atom_site_fract_x
_atom_site_fract_y
_atom_site_fract_z
_atom_site_U_iso_or_equiv
_atom_site_adp_type
_atom_site_occupancy
_atom_site_calc_flag
_atom_site_refinement_flags
_atom_site_disorder_assembly
_atom_site_disorder_group
Cu1 Cu 0.18803(4) 0.92410(4) 0.65873(4) 0.04012(14) Uani 1 d . . .
Cu2 Cu 0.18475(4) 1.13363(4) 0.86156(4) 0.04344(15) Uani 1 d . . .
Cu3 Cu 0.16557(4) 1.29634(4) 0.68394(4) 0.04352(15) Uani 1 d . . .
Cu4 Cu 0.15168(5) 1.08404(4) 0.46985(4) 0.04361(15) Uani 1 d . . .
O1 O 0.0994(2) 1.0273(2) 0.7023(2) 0.0402(5) Uani 1 d . . .
O2 O 0.1959(3) 1.2645(2) 0.8232(2) 0.0473(6) Uani 1 d . . .
O3 O 0.0742(2) 1.1401(2) 0.5750(2) 0.0390(5) Uani 1 d . . .
O4 O 0.1842(2) 0.9593(2) 0.5226(2) 0.0424(5) Uani 1 d . . .
O5 O 0.1777(3) 0.8635(3) 0.7711(3) 0.0573(8) Uani 1 d . . .
O6 O 0.1655(4) 1.0121(3) 0.9142(3) 0.0672(9) Uani 1 d . . .
O7 O 0.1219(3) 1.3458(3) 0.5545(3) 0.0614(8) Uani 1 d . . .
O8 O 0.1245(3) 1.2007(3) 0.4074(3) 0.0615(8) Uani 1 d . . .
N1 N 0.2610(3) 1.2452(3) 1.0303(3) 0.0536(8) Uani 1 d D . .
N2 N 0.2570(4) 1.4609(3) 0.7953(4) 0.0713(12) Uani 1 d D . .
N3 N 0.2318(3) 1.0188(3) 0.3602(3) 0.0508(8) Uani 1 d D . .
N4 N 0.2718(3) 0.8068(3) 0.6026(3) 0.0504(8) Uani 1 d D . .
C1 C 0.1624(4) 0.9121(5) 0.8668(4) 0.0588(11) Uani 1 d . . .
C2 C 0.1443(6) 0.8361(5) 0.9256(5) 0.0711(13) Uani 1 d . . .
H21 H 0.1433 0.7604 0.8785 0.085 Uiso 1 calc R . .
H22 H 0.0685 0.8347 0.9334 0.085 Uiso 1 calc R . .
H23 H 0.2095 0.8646 1.0027 0.085 Uiso 1 calc R . .
C3 C 0.3532(6) 1.2091(6) 1.1090(5) 0.0781(15) Uani 1 d D . .
H31 H 0.3137 1.1418 1.1107 0.094 Uiso 1 calc R . .
H32 H 0.3909 1.2692 1.1877 0.094 Uiso 1 calc R . .
H33 H 0.4138 1.1934 1.0789 0.094 Uiso 1 calc R . .
C4 C 0.1618(6) 1.2625(7) 1.0698(6) 0.094(2) Uani 1 d D . .
H41 H 0.1235 1.1930 1.0686 0.113 Uiso 1 calc R . .
H42 H 0.1031 1.2841 1.0177 0.113 Uiso 1 calc R . .
H43 H 0.1946 1.3216 1.1489 0.113 Uiso 1 calc R . .
C5 C 0.3258(5) 1.3525(5) 1.0301(4) 0.0692(13) Uani 1 d . . .
H51 H 0.3445 1.4173 1.1039 0.083 Uiso 1 calc R . .
H52 H 0.4016 1.3443 1.0234 0.083 Uiso 1 calc R . .
C6 C 0.2487(5) 1.3721(4) 0.9307(5) 0.0654(13) Uani 1 d . . .
H6 H 0.1838 1.4017 0.9482 0.078 Uiso 1 calc R . .
C7 C 0.3223(7) 1.4546(4) 0.9071(5) 0.0833(18) Uani 1 d . . .
H71 H 0.3469 1.5298 0.9714 0.100 Uiso 1 calc R . .
H72 H 0.3953 1.4324 0.9062 0.100 Uiso 1 calc R . .
C8 C 0.1600(19) 1.5128(13) 0.810(3) 0.124(10) Uani 0.50 d PD A 1
H8 H 0.1082 1.4667 0.8282 0.144 Uiso 0.50 calc PR A 1
H8A H 0.1132 1.5180 0.7386 0.144 Uiso 0.50 calc PR A 1
H8B H 0.1950 1.5877 0.8742 0.144 Uiso 0.50 calc PR A 1
C9 C 0.344(2) 1.520(2) 0.767(3) 0.121(11) Uani 0.50 d PD A 1
H9 H 0.3022 1.5240 0.6933 0.148 Uiso 0.50 calc PR A 1
H9A H 0.4032 1.4782 0.7595 0.148 Uiso 0.50 calc PR A 1
H9B H 0.3841 1.5950 0.8287 0.148 Uiso 0.50 calc PR A 1
C8' C 0.183(2) 1.5474(14) 0.800(3) 0.117(9) Uani 0.50 d PD A 2
H8' H 0.1439 1.5444 0.7229 0.137 Uiso 0.50 calc PR A 2
H8A' H 0.2361 1.6224 0.8538 0.137 Uiso 0.50 calc PR A 2
H8B' H 0.1229 1.5298 0.8281 0.137 Uiso 0.50 calc PR A 2
C9' C 0.344(3) 1.487(2) 0.737(3) 0.130(12) Uani 0.50 d PD A 2
H9' H 0.2969 1.4900 0.6636 0.156 Uiso 0.50 calc PR A 2
H9A' H 0.3838 1.4278 0.7211 0.156 Uiso 0.50 calc PR A 2
H9B' H 0.4033 1.5588 0.7894 0.156 Uiso 0.50 calc PR A 2
C10 C 0.1193(4) 1.2966(4) 0.4547(4) 0.0510(9) Uani 1 d . . .
C11 C 0.1028(6) 1.3653(5) 0.3844(5) 0.0797(16) Uani 1 d . . .
H111 H 0.1018 1.3217 0.3083 0.096 Uiso 1 calc R . .
H112 H 0.1686 1.4337 0.4255 0.096 Uiso 1 calc R . .
H113 H 0.0274 1.3847 0.3740 0.096 Uiso 1 calc R . .
C12 C 0.1428(6) 0.9372(7) 0.2415(5) 0.090(2) Uani 1 d D . .
H121 H 0.0928 0.9763 0.2045 0.108 Uiso 1 calc R . .
H122 H 0.0927 0.8791 0.2480 0.108 Uiso 1 calc R . .
H123 H 0.1846 0.9029 0.1943 0.108 Uiso 1 calc R . .
C13 C 0.3181(9) 1.1072(7) 0.3568(9) 0.125(4) Uani 1 d D . .
H131 H 0.2741 1.1502 0.3207 0.150 Uiso 1 calc R . .
H132 H 0.3608 1.0711 0.3114 0.150 Uiso 1 calc R . .
H133 H 0.3752 1.1572 0.4360 0.150 Uiso 1 calc R . .
C14 C 0.3101(5) 0.9607(5) 0.4166(5) 0.0680(13) Uani 1 d . . .
H141 H 0.3825 1.0167 0.4821 0.082 Uiso 1 calc R . .
H142 H 0.3350 0.9102 0.3599 0.082 Uiso 1 calc R . .
C15 C 0.2464(4) 0.8930(4) 0.4616(4) 0.0499(9) Uani 1 d . . .
H15 H 0.1858 0.8259 0.3932 0.060 Uiso 1 calc R . .
C16 C 0.3349(5) 0.8523(5) 0.5398(5) 0.0648(12) Uani 1 d . . .
H161 H 0.4062 0.9149 0.5974 0.078 Uiso 1 calc R . .
H162 H 0.3604 0.7928 0.4922 0.078 Uiso 1 calc R . .
C17 C 0.3785(6) 0.8100(6) 0.7011(6) 0.0858(18) Uani 1 d D . .
H171 H 0.4319 0.8859 0.7449 0.103 Uiso 1 calc R . .
H172 H 0.4209 0.7585 0.6697 0.103 Uiso 1 calc R . .
H173 H 0.3519 0.7877 0.7526 0.103 Uiso 1 calc R . .
C18 C 0.1858(6) 0.6966(5) 0.5241(7) 0.089(2) Uani 1 d D . .
H181 H 0.1487 0.6699 0.5670 0.107 Uiso 1 calc R . .
H182 H 0.2271 0.6437 0.4929 0.107 Uiso 1 calc R . .
H183 H 0.1243 0.7029 0.4601 0.107 Uiso 1 calc R . .
Cl1 Cl 0.51608(13) 0.13966(12) 0.87286(13) 0.0706(3) Uiso 1 d D . .
O11 O 0.5694(4) 0.0948(4) 0.7935(4) 0.085 Uiso 1 d D . .
O12 O 0.3863(4) 0.1012(4) 0.8153(4) 0.085 Uiso 1 d D . .
O13 O 0.5561(4) 0.2564(4) 0.9410(4) 0.085 Uiso 1 d D . .
O14 O 0.5440(4) 0.0827(4) 0.9549(4) 0.085 Uiso 1 d D . .
Cl2 Cl -0.0930(4) 1.4232(3) 0.8706(3) 0.0970(10) Uiso 0.50 d PD . .
O21 O -0.2064(9) 1.3741(10) 0.8718(10) 0.116 Uiso 0.50 d PD . .
O22 O -0.0380(10) 1.3448(9) 0.8115(10) 0.116 Uiso 0.50 d PD . .
O23 O 0.0000 1.5000 1.0000 0.116 Uiso 1 d SD . .
O24 O -0.1143(10) 1.5058(9) 0.8153(9) 0.116 Uiso 0.50 d PD . .
Cl3 Cl 0.5000 1.5000 1.5000 0.1108(9) Uiso 1 d SD . .
O31 O 0.6076(10) 1.5514(10) 1.4889(11) 0.133 Uiso 0.50 d PD . .
O32 O 0.5065(12) 1.5574(11) 1.6209(9) 0.133 Uiso 0.50 d PD . .
O33 O 0.3922(10) 1.5154(11) 1.4185(10) 0.133 Uiso 0.50 d PD . .
O34 O 0.4927(12) 1.3806(8) 1.4740(12) 0.133 Uiso 0.50 d PD . .
O1W O 0.3299(4) 1.2250(3) 0.6524(3) 0.0669(8) Uiso 1 d . . .
O2W O 0.4499(7) 1.6738(7) 1.3275(7) 0.137(2) Uiso 1 d . . .

loop_
_atom_site_aniso_label
_atom_site_aniso_U_11
_atom_site_aniso_U_22
_atom_site_aniso_U_33
_atom_site_aniso_U_23
_atom_site_aniso_U_13
_atom_site_aniso_U_12
Cu1 0.0451(3) 0.0407(2) 0.0388(3) 0.0154(2) 0.0217(2) 0.01701(19)
Cu2 0.0508(3) 0.0451(3) 0.0337(3) 0.0116(2) 0.0211(2) 0.0152(2)
Cu3 0.0474(3) 0.0343(2) 0.0378(3) 0.0095(2) 0.0113(2) 0.01012(18)
Cu4 0.0532(3) 0.0437(3) 0.0454(3) 0.0195(2) 0.0310(2) 0.0181(2)
O1 0.0395(12) 0.0462(13) 0.0305(11) 0.0091(10) 0.0169(10) 0.0117(10)
O2 0.0546(16) 0.0404(13) 0.0332(13) 0.0065(11) 0.0118(11) 0.0132(11)
O3 0.0451(13) 0.0352(11) 0.0333(12) 0.0096(10) 0.0180(10) 0.0091(9)
O4 0.0453(13) 0.0459(13) 0.0407(13) 0.0132(11) 0.0263(11) 0.0190(11)
O5 0.077(2) 0.0578(17) 0.0628(19) 0.0377(16) 0.0404(17) 0.0322(15)
O6 0.096(3) 0.068(2) 0.0421(16) 0.0184(16) 0.0398(18) 0.0194(19)
O7 0.094(3) 0.0377(14) 0.0495(17) 0.0273(14) 0.0159(16) 0.0205(15)
O8 0.070(2) 0.069(2) 0.0585(19) 0.0353(17) 0.0313(16) 0.0216(16)
N1 0.061(2) 0.058(2) 0.0357(17) 0.0130(15) 0.0187(15) 0.0179(16)
N2 0.083(3) 0.0337(16) 0.063(3) 0.0055(19) 0.007(2) 0.0121(17)
N3 0.061(2) 0.0575(19) 0.057(2) 0.0313(17) 0.0407(18) 0.0225(16)
N4 0.070(2) 0.0421(16) 0.0511(19) 0.0215(16) 0.0315(17) 0.0293(15)
C1 0.057(2) 0.081(3) 0.041(2) 0.025(2) 0.0239(19) 0.020(2)
C2 0.086(4) 0.078(3) 0.063(3) 0.037(3) 0.039(3) 0.023(3)
C3 0.081(4) 0.081(4) 0.060(3) 0.026(3) 0.019(3) 0.016(3)
C4 0.090(4) 0.129(6) 0.069(4) 0.025(4) 0.054(4) 0.036(4)
C5 0.081(3) 0.063(3) 0.038(2) 0.004(2) 0.014(2) 0.018(2)
C6 0.068(3) 0.043(2) 0.057(3) 0.001(2) 0.014(2) 0.018(2)
C7 0.114(5) 0.041(2) 0.052(3) 0.003(2) 0.010(3) -0.002(3)
C8 0.189(19) 0.039(8) 0.091(11) 0.015(10) 0.009(11) 0.037(11)
C9 0.17(2) 0.060(11) 0.056(12) 0.036(11) -0.031(9) -0.036(10)
C8' 0.133(14) 0.045(9) 0.121(13) 0.022(12) 0.003(11) 0.037(9)
C9' 0.16(2) 0.087(19) 0.08(2) 0.041(16) -0.002(15) -0.048(13)
C10 0.048(2) 0.045(2) 0.056(2) 0.025(2) 0.0164(18) 0.0053(16)
C11 0.101(4) 0.069(3) 0.078(4) 0.054(3) 0.025(3) 0.017(3)
C12 0.095(5) 0.134(6) 0.063(3) 0.041(4) 0.048(3) 0.058(4)
C13 0.135(7) 0.109(6) 0.166(8) 0.044(6) 0.122(7) 0.015(5)
C14 0.077(3) 0.076(3) 0.075(3) 0.035(3) 0.051(3) 0.035(3)
C15 0.055(2) 0.064(2) 0.047(2) 0.0251(19) 0.0316(18) 0.0308(19)
C16 0.059(3) 0.073(3) 0.068(3) 0.029(3) 0.028(2) 0.033(2)
C17 0.074(4) 0.096(4) 0.088(4) 0.034(4) 0.029(3) 0.052(3)
C18 0.072(4) 0.066(3) 0.121(6) 0.021(4) 0.047(4) 0.020(3)

loop_
_atom_type_symbol
_atom_type_description
_atom_type_scat_dispersion_real
_atom_type_scat_dispersion_imag
_atom_type_scat_source
C C 0.0033 0.0016 'International Tables Vol C Tables 4.2.6.8 and 6.1.1.4'
H H 0.0000 0.0000 'International Tables Vol C Tables 4.2.6.8 and 6.1.1.4'
N N 0.0061 0.0033 'International Tables Vol C Tables 4.2.6.8 and 6.1.1.4'
O O 0.0106 0.0060 'International Tables Vol C Tables 4.2.6.8 and 6.1.1.4'
Cl Cl 0.1484 0.1585 'International Tables Vol C Tables 4.2.6.8 and 6.1.1.4'
Cu Cu 0.3201 1.2651 'International Tables Vol C Tables 4.2.6.8 and 6.1.1.4'

loop_
_geom_angle_atom_site_label_1
_geom_angle_atom_site_label_2
_geom_angle_atom_site_label_3
_geom_angle
_geom_angle_site_symmetry_1
_geom_angle_site_symmetry_3
_geom_angle_publ_flag
O1 Cu1 O5 92.21(12) . . ?
O1 Cu1 O4 92.78(10) . . ?
O5 Cu1 O4 170.27(13) . . ?
O1 Cu1 N4 176.01(14) . . ?
O5 Cu1 N4 88.36(13) . . ?
O4 Cu1 N4 86.09(12) . . ?
O1 Cu2 O2 94.04(11) . . ?
O1 Cu2 O6 90.44(13) . . ?
O2 Cu2 O6 172.86(12) . . ?
O1 Cu2 N1 175.09(13) . . ?
O2 Cu2 N1 86.59(14) . . ?
O6 Cu2 N1 88.48(15) . . ?
O3 Cu3 O2 92.98(11) . . ?
O3 Cu3 O7 91.60(12) . . ?
O2 Cu3 O7 170.84(13) . . ?
O3 Cu3 N2 178.39(15) . . ?
O2 Cu3 N2 88.03(17) . . ?
O7 Cu3 N2 87.23(17) . . ?
O3 Cu3 O1W 81.50(12) . . ?
O2 Cu3 O1W 91.79(13) . . ?
O7 Cu3 O1W 96.73(15) . . ?
N2 Cu3 O1W 99.73(17) . . ?
O3 Cu4 O8 92.45(12) . . ?
O3 Cu4 N3 177.53(12) . . ?
O8 Cu4 N3 89.87(14) . . ?
O3 Cu4 O4 92.33(10) . . ?
O8 Cu4 O4 175.17(12) . . ?
N3 Cu4 O4 85.33(12) . . ?
Cu1 O1 Cu2 110.74(13) . . ?
C6 O2 Cu2 111.4(3) . . ?
C6 O2 Cu3 109.6(3) . . ?
Cu2 O2 Cu3 138.94(14) . . ?
Cu4 O3 Cu3 107.92(12) . . ?
C15 O4 Cu1 110.5(2) . . ?
C15 O4 Cu4 110.5(2) . . ?
Cu1 O4 Cu4 137.14(12) . . ?
C1 O5 Cu1 128.5(3) . . ?
C1 O6 Cu2 129.5(3) . . ?
C10 O7 Cu3 127.5(3) . . ?
C10 O8 Cu4 130.4(3) . . ?
C4 N1 C3 110.7(4) . . ?
C4 N1 C5 112.2(5) . . ?
C3 N1 C5 108.3(4) . . ?
C4 N1 Cu2 107.1(4) . . ?
C3 N1 Cu2 113.8(3) . . ?
C5 N1 Cu2 104.7(3) . . ?
C9 N2 C7 108.7(14) . . ?
C9 N2 C8 116.9(11) . . ?
C7 N2 C8 105.9(14) . . ?
C9 N2 C8' 94.7(19) . . ?
C7 N2 C8' 116.2(14) . . ?
C8 N2 C8' 22.2(15) . . ?
C9 N2 C9' 17.2(17) . . ?
C7 N2 C9' 112.5(15) . . ?
C8 N2 C9' 128.1(19) . . ?
C8' N2 C9' 106.5(12) . . ?
C9 N2 Cu3 118.1(11) . . ?
C7 N2 Cu3 102.9(3) . . ?
C8 N2 Cu3 102.9(9) . . ?
C8' N2 Cu3 116.8(10) . . ?
C9' N2 Cu3 101.2(10) . . ?
C14 N3 C12 110.1(4) . . ?
C14 N3 C13 103.7(5) . . ?
C12 N3 C13 112.6(5) . . ?
C14 N3 Cu4 104.4(3) . . ?
C12 N3 Cu4 112.0(3) . . ?
C13 N3 Cu4 113.3(4) . . ?
C18 N4 C17 116.3(5) . . ?
C18 N4 C16 111.8(4) . . ?
C17 N4 C16 100.2(4) . . ?
C18 N4 Cu1 111.1(3) . . ?
C17 N4 Cu1 112.2(3) . . ?
C16 N4 Cu1 104.1(2) . . ?
O6 C1 O5 126.7(5) . . ?
O6 C1 C2 118.6(4) . . ?
O5 C1 C2 114.6(5) . . ?
C1 C2 H21 109.5 . . ?
C1 C2 H22 109.5 . . ?
H21 C2 H22 109.5 . . ?
C1 C2 H23 109.5 . . ?
H21 C2 H23 109.5 . . ?
H22 C2 H23 109.5 . . ?
N1 C3 H31 109.5 . . ?
N1 C3 H32 109.5 . . ?
H31 C3 H32 109.5 . . ?
N1 C3 H33 109.5 . . ?
H31 C3 H33 109.5 . . ?
H32 C3 H33 109.5 . . ?
N1 C4 H41 109.5 . . ?
N1 C4 H42 109.5 . . ?
H41 C4 H42 109.5 . . ?
N1 C4 H43 109.5 . . ?
H41 C4 H43 109.5 . . ?
H42 C4 H43 109.5 . . ?
C6 C5 N1 109.9(4) . . ?
C6 C5 H51 109.7 . . ?
N1 C5 H51 109.7 . . ?
C6 C5 H52 109.7 . . ?
N1 C5 H52 109.7 . . ?
H51 C5 H52 108.2 . . ?
C5 C6 O2 109.4(4) . . ?
C5 C6 C7 110.5(5) . . ?
O2 C6 C7 107.4(4) . . ?
C5 C6 H6 109.8 . . ?
O2 C6 H6 109.8 . . ?
C7 C6 H6 109.8 . . ?
N2 C7 C6 113.4(5) . . ?
N2 C7 H71 108.9 . . ?
C6 C7 H71 108.9 . . ?
N2 C7 H72 108.9 . . ?
C6 C7 H72 108.9 . . ?
H71 C7 H72 107.7 . . ?
N2 C8 H8 109.5 . . ?
N2 C8 H8A 109.5 . . ?
H8 C8 H8A 109.5 . . ?
N2 C8 H8B 109.5 . . ?
H8 C8 H8B 109.5 . . ?
H8A C8 H8B 109.5 . . ?
N2 C9 H9 109.5 . . ?
N2 C9 H9A 109.5 . . ?
H9 C9 H9A 109.5 . . ?
N2 C9 H9B 109.5 . . ?
H9 C9 H9B 109.5 . . ?
H9A C9 H9B 109.5 . . ?
N2 C8' H8' 109.5 . . ?
N2 C8' H8A' 109.5 . . ?
H8' C8' H8A' 109.5 . . ?
N2 C8' H8B' 109.5 . . ?
H8' C8' H8B' 109.5 . . ?
H8A' C8' H8B' 109.5 . . ?
N2 C9' H9' 109.5 . . ?
N2 C9' H9A' 109.5 . . ?
H9' C9' H9A' 109.5 . . ?
N2 C9' H9B' 109.5 . . ?
H9' C9' H9B' 109.5 . . ?
H9A' C9' H9B' 109.5 . . ?
O8 C10 O7 128.3(4) . . ?
O8 C10 C11 117.4(5) . . ?
O7 C10 C11 114.3(4) . . ?
C10 C11 H111 109.5 . . ?
C10 C11 H112 109.5 . . ?
H111 C11 H112 109.5 . . ?
C10 C11 H113 109.5 . . ?
H111 C11 H113 109.5 . . ?
H112 C11 H113 109.5 . . ?
N3 C12 H121 109.5 . . ?
N3 C12 H122 109.5 . . ?
H121 C12 H122 109.5 . . ?
N3 C12 H123 109.5 . . ?
H121 C12 H123 109.5 . . ?
H122 C12 H123 109.5 . . ?
N3 C13 H131 109.5 . . ?
N3 C13 H132 109.5 . . ?
H131 C13 H132 109.5 . . ?
N3 C13 H133 109.5 . . ?
H131 C13 H133 109.5 . . ?
H132 C13 H133 109.5 . . ?
N3 C14 C15 111.5(4) . . ?
N3 C14 H141 109.3 . . ?
C15 C14 H141 109.3 . . ?
N3 C14 H142 109.3 . . ?
C15 C14 H142 109.3 . . ?
H141 C14 H142 108.0 . . ?
O4 C15 C14 110.1(4) . . ?
O4 C15 C16 111.5(3) . . ?
C14 C15 C16 110.8(4) . . ?
O4 C15 H15 108.1 . . ?
C14 C15 H15 108.1 . . ?
C16 C15 H15 108.1 . . ?
C15 C16 N4 108.3(4) . . ?
C15 C16 H161 110.0 . . ?
N4 C16 H161 110.0 . . ?
C15 C16 H162 110.0 . . ?
N4 C16 H162 110.0 . . ?
H161 C16 H162 108.4 . . ?
N4 C17 H171 109.5 . . ?
N4 C17 H172 109.5 . . ?
H171 C17 H172 109.5 . . ?
N4 C17 H173 109.5 . . ?
H171 C17 H173 109.5 . . ?
H172 C17 H173 109.5 . . ?
N4 C18 H181 109.5 . . ?
N4 C18 H182 109.5 . . ?
H181 C18 H182 109.5 . . ?
N4 C18 H183 109.5 . . ?
H181 C18 H183 109.5 . . ?
H182 C18 H183 109.5 . . ?
O13 Cl1 O11 116.8(3) . . ?
O13 Cl1 O12 111.3(3) . . ?
O11 Cl1 O12 111.5(3) . . ?
O13 Cl1 O14 107.9(3) . . ?
O11 Cl1 O14 105.7(3) . . ?
O12 Cl1 O14 102.3(3) . . ?
O22 Cl2 O21 116.7(7) . . ?
O22 Cl2 O24 108.8(6) . . ?
O21 Cl2 O24 108.5(6) . . ?
O22 Cl2 O23 109.3(5) . . ?
O21 Cl2 O23 109.2(5) . . ?
O24 Cl2 O23 103.6(5) . . ?
Cl2 O23 Cl2 180.000(1) 2_587 . ?
O34 Cl3 O34 180.000(7) 2_688 . ?
O34 Cl3 O31 70.8(6) 2_688 . ?
O34 Cl3 O31 109.2(6) . . ?
O34 Cl3 O31 109.2(6) 2_688 2_688 ?
O34 Cl3 O31 70.8(6) . 2_688 ?
O31 Cl3 O31 180.000(4) . 2_688 ?
O34 Cl3 O32 108.2(6) 2_688 2_688 ?
O34 Cl3 O32 71.8(6) . 2_688 ?
O31 Cl3 O32 68.5(6) . 2_688 ?
O31 Cl3 O32 111.5(6) 2_688 2_688 ?
O34 Cl3 O32 71.8(6) 2_688 . ?
O34 Cl3 O32 108.2(6) . . ?
O31 Cl3 O32 111.5(6) . . ?
O31 Cl3 O32 68.5(6) 2_688 . ?
O32 Cl3 O32 180.000(10) 2_688 . ?
O34 Cl3 O33 67.4(6) 2_688 . ?
O34 Cl3 O33 112.6(7) . . ?
O31 Cl3 O33 107.9(6) . . ?
O31 Cl3 O33 72.1(6) 2_688 . ?
O32 Cl3 O33 72.6(6) 2_688 . ?
O32 Cl3 O33 107.4(6) . . ?
O34 Cl3 O33 112.6(7) 2_688 2_688 ?
O34 Cl3 O33 67.4(6) . 2_688 ?
O31 Cl3 O33 72.1(6) . 2_688 ?
O31 Cl3 O33 107.9(6) 2_688 2_688 ?
O32 Cl3 O33 107.4(6) 2_688 2_688 ?
O32 Cl3 O33 72.6(6) . 2_688 ?
O33 Cl3 O33 180.000(9) . 2_688 ?
Cl3 O31 O32 55.9(5) . 2_688 ?
Cl3 O31 O34 54.2(5) . 2_688 ?
O32 O31 O34 90.1(8) 2_688 2_688 ?
Cl3 O31 O33 54.1(5) . 2_688 ?
O32 O31 O33 89.0(7) 2_688 2_688 ?
O34 O31 O33 90.7(7) 2_688 2_688 ?
Cl3 O32 O31 55.7(5) . 2_688 ?
Cl3 O32 O34 53.6(4) . 2_688 ?
O31 O32 O34 89.9(7) 2_688 2_688 ?
Cl3 O32 O33 53.8(4) . 2_688 ?
O31 O32 O33 88.9(7) 2_688 2_688 ?
O34 O32 O33 89.5(7) 2_688 2_688 ?
Cl3 O33 O34 55.6(5) . 2_688 ?
Cl3 O33 O31 53.8(5) . 2_688 ?
O34 O33 O31 90.3(7) 2_688 2_688 ?
Cl3 O33 O32 53.6(5) . 2_688 ?
O34 O33 O32 89.3(8) 2_688 2_688 ?
O31 O33 O32 88.7(7) 2_688 2_688 ?
Cl3 O34 O33 57.0(5) . 2_688 ?
Cl3 O34 O31 55.1(5) . 2_688 ?
O33 O34 O31 91.7(7) 2_688 2_688 ?
Cl3 O34 O32 54.6(5) . 2_688 ?
O33 O34 O32 90.6(8) 2_688 2_688 ?
O31 O34 O32 91.1(7) 2_688 2_688 ?

loop_
_geom_bond_atom_site_label_1
_geom_bond_atom_site_label_2
_geom_bond_distance
_geom_bond_site_symmetry_2
_geom_bond_publ_flag
Cu1 O1 1.879(2) . ?
Cu1 O5 1.947(3) . ?
Cu1 O4 1.998(3) . ?
Cu1 N4 2.005(3) . ?
Cu2 O1 1.884(2) . ?
Cu2 O2 1.949(3) . ?
Cu2 O6 1.964(4) . ?
Cu2 N1 1.984(4) . ?
Cu3 O3 1.938(2) . ?
Cu3 O2 1.957(3) . ?
Cu3 O7 1.972(3) . ?
Cu3 N2 2.022(4) . ?
Cu3 O1W 2.403(4) . ?
Cu4 O3 1.921(2) . ?
Cu4 O8 1.985(3) . ?
Cu4 N3 2.015(3) . ?
Cu4 O4 2.018(3) . ?
O2 C6 1.468(5) . ?
O4 C15 1.430(4) . ?
O5 C1 1.288(5) . ?
O6 C1 1.220(6) . ?
O7 C10 1.234(5) . ?
O8 C10 1.205(5) . ?
N1 C4 1.479(6) . ?
N1 C3 1.501(6) . ?
N1 C5 1.522(7) . ?
N2 C9 1.458(14) . ?
N2 C7 1.462(8) . ?
N2 C8 1.467(13) . ?
N2 C8' 1.523(14) . ?
N2 C9' 1.57(2) . ?
N3 C14 1.462(7) . ?
N3 C12 1.470(7) . ?
N3 C13 1.485(6) . ?
N4 C18 1.444(7) . ?
N4 C17 1.481(6) . ?
N4 C16 1.517(6) . ?
C1 C2 1.499(7) . ?
C2 H21 0.9600 . ?
C2 H22 0.9600 . ?
C2 H23 0.9600 . ?
C3 H31 0.9600 . ?
C3 H32 0.9600 . ?
C3 H33 0.9600 . ?
C4 H41 0.9600 . ?
C4 H42 0.9600 . ?
C4 H43 0.9600 . ?
C5 C6 1.463(8) . ?
C5 H51 0.9700 . ?
C5 H52 0.9700 . ?
C6 C7 1.500(9) . ?
C6 H6 0.9800 . ?
C7 H71 0.9700 . ?
C7 H72 0.9700 . ?
C8 H8 0.9600 . ?
C8 H8A 0.9600 . ?
C8 H8B 0.9600 . ?
C9 H9 0.9600 . ?
C9 H9A 0.9600 . ?
C9 H9B 0.9600 . ?
C8' H8' 0.9600 . ?
C8' H8A' 0.9600 . ?
C8' H8B' 0.9600 . ?
C9' H9' 0.9600 . ?
C9' H9A' 0.9600 . ?
C9' H9B' 0.9600 . ?
C10 C11 1.490(6) . ?
C11 H111 0.9600 . ?
C11 H112 0.9600 . ?
C11 H113 0.9600 . ?
C12 H121 0.9600 . ?
C12 H122 0.9600 . ?
C12 H123 0.9600 . ?
C13 H131 0.9600 . ?
C13 H132 0.9600 . ?
C13 H133 0.9600 . ?
C14 C15 1.500(7) . ?
C14 H141 0.9700 . ?
C14 H142 0.9700 . ?
C15 C16 1.514(6) . ?
C15 H15 0.9800 . ?
C16 H161 0.9700 . ?
C16 H162 0.9700 . ?
C17 H171 0.9600 . ?
C17 H172 0.9600 . ?
C17 H173 0.9600 . ?
C18 H181 0.9600 . ?
C18 H182 0.9600 . ?
C18 H183 0.9600 . ?
Cl1 O13 1.386(4) . ?
Cl1 O11 1.408(4) . ?
Cl1 O12 1.432(5) . ?
Cl1 O14 1.494(5) . ?
Cl2 O22 1.435(9) . ?
Cl2 O21 1.456(9) . ?
Cl2 O24 1.505(9) . ?
Cl2 O23 1.555(4) . ?
O23 Cl2 1.555(4) 2_587 ?
Cl3 O34 1.456(10) 2_688 ?
Cl3 O34 1.456(10) . ?
Cl3 O31 1.472(10) . ?
Cl3 O31 1.472(10) 2_688 ?
Cl3 O32 1.476(9) 2_688 ?
Cl3 O32 1.476(9) . ?
Cl3 O33 1.479(10) . ?
Cl3 O33 1.479(10) 2_688 ?
O31 O32 1.659(17) 2_688 ?
O31 O34 1.696(16) 2_688 ?
O31 O33 1.737(16) 2_688 ?
O32 O31 1.659(17) 2_688 ?
O32 O34 1.719(17) 2_688 ?
O32 O33 1.749(16) 2_688 ?
O33 O34 1.628(17) 2_688 ?
O33 O31 1.737(16) 2_688 ?
O33 O32 1.749(16) 2_688 ?
O34 O33 1.628(17) 2_688 ?
O34 O31 1.696(16) 2_688 ?
O34 O32 1.719(17) 2_688 ?
